data_7124086
loop_
_publ_author_name
'Thompson, Brena L.'
'Simons, Casey R.'
'Heiden, Zachariah M.'

_publ_section_title
;
 Redox Switchable Catalysis Utilizing a Fluorescent Dye
;
_journal_name_full 'Chemical Communications'
_journal_paper_doi 10.1039/C9CC05836B
_journal_year 2019
_chemical_formula_moiety 'C45 H46 B F2 N3 P2 Rh, B F4, C H2 Cl2, C0.5 H2 Cl'
_chemical_formula_sum 'C46.5 H50 B2 Cl3 F6 N3 P2 Rh'
_chemical_formula_weight 1057.72
_space_group_crystal_system triclinic
_space_group_IT_number 2
_space_group_name_Hall '-P 1'
_space_group_name_H-M_alt 'P -1'
_symmetry_space_group_name_Hall '-P 1'
_symmetry_space_group_name_H-M 'P -1'
_atom_sites_solution_hydrogens geom
_atom_sites_solution_primary iterative
_atom_sites_solution_secondary difmap
_audit_creation_date 2019-06-06
_audit_creation_method
;
Olex2 1.2
(compiled 2016.02.19 svn.r3266 for OlexSys, GUI svn.r5155)
;
_audit_update_record
;
2019-07-09 deposited with the CCDC.    2019-08-29 downloaded from the CCDC.
;
_cell_angle_alpha 104.8493(16)
_cell_angle_beta 92.7741(17)
_cell_angle_gamma 90.2091(17)
_cell_formula_units_Z 2
_cell_length_a 11.0246(6)
_cell_length_b 11.1262(6)
_cell_length_c 18.8022(10)
_cell_measurement_reflns_used 9453
_cell_measurement_temperature 107
_cell_measurement_theta_max 26.03
_cell_measurement_theta_min 2.98
_cell_volume 2226.4(2)
_computing_cell_refinement 'SAINT v8.34A (Bruker, 2013)'
_computing_data_reduction 'SAINT v8.34A (Bruker, 2013)'
_computing_molecular_graphics 'Olex2 (Dolomanov et al., 2009)'
_computing_publication_material 'Olex2 (Dolomanov et al., 2009)'
_computing_structure_refinement 'XL (Sheldrick, 2008)'
_computing_structure_solution 'olex2.solve (Bourhis et al., 2015)'
_diffrn_ambient_temperature 107
_diffrn_detector_area_resol_mean 10.5
_diffrn_detector_type 'CMOS area detector'
_diffrn_measured_fraction_theta_full 0.998
_diffrn_measured_fraction_theta_max 0.998
_diffrn_measurement_device 'Fixed Chi Three-Circle Diffractometer'
_diffrn_measurement_device_type 'Bruker APEX-II CCD'
_diffrn_measurement_method '\f and \w scans'
_diffrn_radiation_monochromator graphite
_diffrn_radiation_type MoK\a
_diffrn_radiation_wavelength 0.71073
_diffrn_reflns_av_R_equivalents 0.0567
_diffrn_reflns_av_unetI/netI 0.0382
_diffrn_reflns_limit_h_max 13
_diffrn_reflns_limit_h_min -13
_diffrn_reflns_limit_k_max 13
_diffrn_reflns_limit_k_min -13
_diffrn_reflns_limit_l_max 22
_diffrn_reflns_limit_l_min -22
_diffrn_reflns_number 65374
_diffrn_reflns_theta_full 25.03
_diffrn_reflns_theta_max 25.03
_diffrn_reflns_theta_min 2.98
_diffrn_source 'fine-focus sealed tube'
_diffrn_standards_number 0
_exptl_absorpt_coefficient_mu 0.700
_exptl_absorpt_correction_T_max 0.7454
_exptl_absorpt_correction_T_min 0.7149
_exptl_absorpt_correction_type empirical
_exptl_absorpt_process_details
;
SADABS-2014/4 (Bruker,2014/4) was used for absorption correction.
wR2(int) was 0.0555 before and 0.0528 after correction.
The Ratio of minimum to maximum transmission is 0.9591.
The \l/2 correction factor is 0.00150.
;
_exptl_crystal_colour yellow
_exptl_crystal_colour_primary yellow
_exptl_crystal_density_diffrn 1.578
_exptl_crystal_density_method 'not measured'
_exptl_crystal_description plate
_exptl_crystal_F_000 1080
_exptl_crystal_size_max 0.12
_exptl_crystal_size_mid 0.08
_exptl_crystal_size_min 0.01
_refine_diff_density_max 0.700
_refine_diff_density_min -0.629
_refine_diff_density_rms 0.082
_refine_ls_extinction_method none
_refine_ls_goodness_of_fit_ref 1.043
_refine_ls_hydrogen_treatment mixed
_refine_ls_matrix_type full
_refine_ls_number_parameters 541
_refine_ls_number_reflns 7857
_refine_ls_number_restraints 0
_refine_ls_restrained_S_all 1.043
_refine_ls_R_factor_all 0.0553
_refine_ls_R_factor_gt 0.0377
_refine_ls_shift/su_max 0.001
_refine_ls_shift/su_mean 0.000
_refine_ls_structure_factor_coef Fsqd
_refine_ls_weighting_details 'calc w=1/[\s^2^(Fo^2^)+(0.0315P)^2^+4.0466P] where P=(Fo^2^+2Fc^2^)/3'
_refine_ls_weighting_scheme calc
_refine_ls_wR_factor_gt 0.0773
_refine_ls_wR_factor_ref 0.0834
_reflns_number_gt 6382
_reflns_number_total 7857
_reflns_threshold_expression >2sigma(I)
_cod_data_source_file c9cc05836b2.cif
_cod_data_source_block wsu_zh17
_cod_original_formula_sum 'C46.50 H50 B2 Cl3 F6 N3 P2 Rh'
_cod_database_code 7124086
_olex2_refinement_description
;
1. Fixed Uiso
 At 1.2 times of:
  All C(H) groups, All C(H,H) groups
2. Others
 Fixed Sof: Cl2A(0.5) Cl2B(0.5) C47(0.5)
3.a Everything fixed:
 C46, H46, H46A, Cl1, Cl2A, Cl2B, Cl3, C47, H47A, H47B
3.b Fixed occupancy and ADP/Uiso:
 H3, H11A, H11B
3.c Ternary CH refined with riding coordinates:
 C38(H38), C39(H39), C42(H42), C43(H43)
3.d Secondary CH2 refined with riding coordinates:
 C10(H10A,H10B), C12(H12A,H12B), C13(H13A,H13B), C40(H40A,H40B), C41(H41A,
 H41B), C44(H44A,H44B), C45(H45A,H45B)
3.e Aromatic/amide H refined with riding coordinates:
 C1(H1), C2(H2), C7(H7), C8(H8), C9(H9), C15(H15), C16(H16), C17(H17),
 C18(H18), C19(H19), C21(H21), C22(H22), C23(H23), C24(H24), C25(H25), C27(H27),
  C28(H28), C29(H29), C30(H30), C31(H31), C33(H33), C34(H34), C35(H35),
 C36(H36), C37(H37)
;
_olex2_submission_special_instructions 'No special instructions were received'

loop_
_space_group_symop_id
_space_group_symop_operation_xyz
1 'x, y, z'
2 '-x, -y, -z'

loop_
_atom_site_label
_atom_site_type_symbol
_atom_site_fract_x
_atom_site_fract_y
_atom_site_fract_z
_atom_site_U_iso_or_equiv
_atom_site_adp_type
_atom_site_occupancy
_atom_site_calc_flag
_atom_site_disorder_assembly
_atom_site_disorder_group
_atom_site_refinement_flags_posn
B1 B 0.1251(3) 0.1956(4) -0.0175(2) 0.0219(8) Uani 1 d . . .
C1 C -0.0811(3) 0.1830(3) 0.03624(19) 0.0206(7) Uani 1 d . . .
H1 H -0.0955 0.0975 0.0128 0.025 Uiso 1 calc . . R
C2 C -0.1588(3) 0.2589(3) 0.08224(18) 0.0203(7) Uani 1 d . . .
H2 H -0.2354 0.2353 0.0959 0.024 Uiso 1 calc . . R
C3 C -0.1047(3) 0.3760(3) 0.10491(19) 0.0191(7) Uani 1 d . . .
H3 H -0.138(3) 0.438(3) 0.134(2) 0.023 Uiso 1 d . . .
C4 C 0.0077(3) 0.3710(3) 0.07236(16) 0.0146(7) Uani 1 d . . .
C5 C 0.1010(3) 0.4632(3) 0.07220(16) 0.0135(6) Uani 1 d . . .
C6 C 0.1963(3) 0.4302(3) 0.02097(16) 0.0149(7) Uani 1 d . . .
C7 C 0.2991(3) 0.4927(3) 0.00555(17) 0.0181(7) Uani 1 d . . .
H7 H 0.3209 0.5772 0.0274 0.022 Uiso 1 calc . . R
C8 C 0.3628(3) 0.4101(3) -0.04675(18) 0.0236(8) Uani 1 d . . .
H8 H 0.4355 0.4271 -0.0678 0.028 Uiso 1 calc . . R
C9 C 0.3001(3) 0.2984(3) -0.06228(19) 0.0259(8) Uani 1 d . . .
H9 H 0.3238 0.2244 -0.0963 0.031 Uiso 1 calc . . R
C10 C 0.0533(3) 0.5298(3) 0.23957(17) 0.0152(7) Uani 1 d . . .
H10A H 0.0470 0.4413 0.2117 0.018 Uiso 1 calc . . R
H10B H -0.0115 0.5446 0.2753 0.018 Uiso 1 calc . . R
C11 C 0.0279(3) 0.6092(3) 0.18562(17) 0.0145(7) Uani 1 d . . .
H11A H -0.057(3) 0.609(3) 0.1721(18) 0.017 Uiso 1 d . . .
H11B H 0.050(3) 0.694(3) 0.2102(18) 0.017 Uiso 1 d . . .
C12 C 0.1584(3) 0.6871(3) 0.10518(17) 0.0148(7) Uani 1 d . . .
H12A H 0.1019 0.7575 0.1169 0.018 Uiso 1 calc . . R
H12B H 0.1731 0.6696 0.0520 0.018 Uiso 1 calc . . R
C13 C 0.2796(3) 0.7273(3) 0.14917(16) 0.0134(6) Uani 1 d . . .
H13A H 0.3283 0.7717 0.1207 0.016 Uiso 1 calc . . R
H13B H 0.3239 0.6509 0.1512 0.016 Uiso 1 calc . . R
C14 C 0.1799(3) 0.4473(3) 0.35010(17) 0.0161(7) Uani 1 d . . .
C15 C 0.2755(3) 0.3734(3) 0.36397(18) 0.0218(7) Uani 1 d . . .
H15 H 0.3485 0.3724 0.3390 0.026 Uiso 1 calc . . R
C16 C 0.2656(3) 0.3017(3) 0.41346(19) 0.0271(8) Uani 1 d . . .
H16 H 0.3318 0.2528 0.4231 0.033 Uiso 1 calc . . R
C17 C 0.1584(4) 0.3013(3) 0.4491(2) 0.0325(9) Uani 1 d . . .
H17 H 0.1515 0.2531 0.4838 0.039 Uiso 1 calc . . R
C18 C 0.0626(3) 0.3703(3) 0.43426(19) 0.0274(8) Uani 1 d . . .
H18 H -0.0117 0.3673 0.4574 0.033 Uiso 1 calc . . R
C19 C 0.0727(3) 0.4445(3) 0.38574(17) 0.0203(7) Uani 1 d . . .
H19 H 0.0062 0.4937 0.3768 0.024 Uiso 1 calc . . R
C20 C 0.3175(3) 0.4773(3) 0.23192(17) 0.0145(7) Uani 1 d . . .
C21 C 0.2967(3) 0.3648(3) 0.17870(17) 0.0177(7) Uani 1 d . . .
H21 H 0.2185 0.3265 0.1720 0.021 Uiso 1 calc . . R
C22 C 0.3891(3) 0.3093(3) 0.13587(18) 0.0240(8) Uani 1 d . . .
H22 H 0.3742 0.2333 0.0994 0.029 Uiso 1 calc . . R
C23 C 0.5043(3) 0.3646(3) 0.1460(2) 0.0278(8) Uani 1 d . . .
H23 H 0.5675 0.3270 0.1158 0.033 Uiso 1 calc . . R
C24 C 0.5268(3) 0.4736(3) 0.19961(19) 0.0242(8) Uani 1 d . . .
H24 H 0.6060 0.5100 0.2072 0.029 Uiso 1 calc . . R
C25 C 0.4342(3) 0.5299(3) 0.24242(18) 0.0180(7) Uani 1 d . . .
H25 H 0.4501 0.6051 0.2793 0.022 Uiso 1 calc . . R
C26 C 0.1590(3) 0.9393(3) 0.23731(17) 0.0147(7) Uani 1 d . . .
C27 C 0.1626(3) 1.0045(3) 0.18276(17) 0.0173(7) Uani 1 d . . .
H27 H 0.2234 0.9869 0.1476 0.021 Uiso 1 calc . . R
C28 C 0.0779(3) 1.0940(3) 0.18027(18) 0.0207(7) Uani 1 d . . .
H28 H 0.0803 1.1378 0.1431 0.025 Uiso 1 calc . . R
C29 C -0.0104(3) 1.1207(3) 0.23120(19) 0.0245(8) Uani 1 d . . .
H29 H -0.0667 1.1847 0.2301 0.029 Uiso 1 calc . . R
C30 C -0.0172(3) 1.0542(3) 0.28402(19) 0.0248(8) Uani 1 d . . .
H30 H -0.0798 1.0706 0.3180 0.030 Uiso 1 calc . . R
C31 C 0.0676(3) 0.9638(3) 0.28706(18) 0.0185(7) Uani 1 d . . .
H31 H 0.0631 0.9184 0.3233 0.022 Uiso 1 calc . . R
C32 C 0.4169(3) 0.9189(3) 0.24700(17) 0.0154(7) Uani 1 d . . .
C33 C 0.4181(3) 1.0485(3) 0.26745(18) 0.0199(7) Uani 1 d . . .
H33 H 0.3446 1.0918 0.2794 0.024 Uiso 1 calc . . R
C34 C 0.5255(3) 1.1145(3) 0.27044(19) 0.0248(8) Uani 1 d . . .
H34 H 0.5254 1.2028 0.2840 0.030 Uiso 1 calc . . R
C35 C 0.6329(3) 1.0524(3) 0.2538(2) 0.0277(8) Uani 1 d . . .
H35 H 0.7064 1.0981 0.2557 0.033 Uiso 1 calc . . R
C36 C 0.6336(3) 0.9235(3) 0.23444(18) 0.0234(8) Uani 1 d . . .
H36 H 0.7077 0.8809 0.2236 0.028 Uiso 1 calc . . R
C37 C 0.5260(3) 0.8567(3) 0.23091(17) 0.0187(7) Uani 1 d . . .
H37 H 0.5265 0.7684 0.2175 0.022 Uiso 1 calc . . R
C38 C 0.2748(3) 0.7056(3) 0.46089(17) 0.0189(7) Uani 1 d . . .
H38 H 0.2751 0.6141 0.4565 0.023 Uiso 1 calc . . R
C39 C 0.1620(3) 0.7515(3) 0.44960(17) 0.0196(7) Uani 1 d . . .
H39 H 0.0950 0.6876 0.4399 0.023 Uiso 1 calc . . R
C40 C 0.1215(3) 0.8813(3) 0.48297(19) 0.0230(8) Uani 1 d . . .
H40A H 0.1003 0.8879 0.5344 0.028 Uiso 1 calc . . R
H40B H 0.0470 0.8971 0.4554 0.028 Uiso 1 calc . . R
C41 C 0.2167(3) 0.9826(3) 0.48316(19) 0.0256(8) Uani 1 d . . .
H41A H 0.1744 1.0614 0.4844 0.031 Uiso 1 calc . . R
H41B H 0.2696 0.9960 0.5287 0.031 Uiso 1 calc . . R
C42 C 0.2954(3) 0.9525(3) 0.41757(17) 0.0174(7) Uani 1 d . . .
H42 H 0.2905 1.0148 0.3875 0.021 Uiso 1 calc . . R
C43 C 0.4038(3) 0.8891(3) 0.41269(18) 0.0198(7) Uani 1 d . . .
H43 H 0.4622 0.9152 0.3802 0.024 Uiso 1 calc . . R
C44 C 0.4639(3) 0.8324(3) 0.46966(18) 0.0227(8) Uani 1 d . . .
H44A H 0.5146 0.8969 0.5046 0.027 Uiso 1 calc . . R
H44B H 0.5184 0.7658 0.4449 0.027 Uiso 1 calc . . R
C45 C 0.3752(3) 0.7782(3) 0.51244(18) 0.0249(8) Uani 1 d . . .
H45A H 0.3394 0.8461 0.5500 0.030 Uiso 1 calc . . R
H45B H 0.4185 0.7226 0.5382 0.030 Uiso 1 calc . . R
F1 F 0.08392(18) 0.12812(19) -0.08640(11) 0.0362(5) Uani 1 d . . .
F2 F 0.19384(17) 0.11954(17) 0.01679(12) 0.0310(5) Uani 1 d . . .
N1 N 0.0189(2) 0.2493(2) 0.02970(14) 0.0171(6) Uani 1 d . . .
N2 N 0.2008(2) 0.3087(2) -0.02264(14) 0.0181(6) Uani 1 d . . .
N3 N 0.0988(2) 0.5769(2) 0.11900(13) 0.0128(5) Uani 1 d . . .
P1 P 0.20040(7) 0.55469(7) 0.29154(4) 0.01280(17) Uani 1 d . . .
P2 P 0.27660(7) 0.82739(7) 0.24490(4) 0.01328(17) Uani 1 d . . .
Rh1 Rh 0.26160(2) 0.75567(2) 0.351385(13) 0.01288(7) Uani 1 d . . .
B2 B -0.1957(4) 0.7506(4) 0.3387(2) 0.0268(9) Uani 1 d . . .
F3 F -0.1596(2) 0.8726(2) 0.34918(13) 0.0466(6) Uani 1 d . . .
F4 F -0.10921(19) 0.6904(2) 0.37359(12) 0.0365(5) Uani 1 d . . .
F5 F -0.3067(2) 0.7465(2) 0.36935(15) 0.0509(7) Uani 1 d . . .
F6 F -0.2073(2) 0.6893(2) 0.26485(12) 0.0484(6) Uani 1 d . . .
C46 C 0.7224 0.4808 0.3946 0.076 Uani 1 d . . .
H46 H 0.7732 0.4971 0.4411 0.045 Uani 1 d A 1 .
H46A H 0.7509 0.5639 0.3918 0.063 Uani 1 d B 2 .
Cl1 Cl 0.5696 0.4938 0.4165 0.045 Uani 1 d C 2 .
Cl2A Cl 0.7564 0.3445 0.3433 0.063 Uani 0.50 d C 1 .
Cl2B Cl 0.7579 0.3732 0.3117 0.045 Uani 0.50 d C 2 .
Cl3 Cl 0.4405 0.9064 0.0279 0.050 Uani 1 d . . .
C47 C 0.5528 1.0081 0.0396 0.035 Uani 0.50 d . . .
H47A H 0.5417 1.0588 0.0837 0.042 Uiso 1 d . . .
H47B H 0.6253 0.9670 0.0416 0.042 Uiso 1 d . . .

loop_
_atom_site_aniso_label
_atom_site_aniso_U_11
_atom_site_aniso_U_22
_atom_site_aniso_U_33
_atom_site_aniso_U_23
_atom_site_aniso_U_13
_atom_site_aniso_U_12
B1 0.017(2) 0.020(2) 0.025(2) 0.0002(17) -0.0034(16) 0.0010(16)
C1 0.0189(17) 0.0188(17) 0.0256(19) 0.0106(15) -0.0098(14) -0.0048(14)
C2 0.0152(17) 0.0261(19) 0.0226(18) 0.0129(15) -0.0049(14) -0.0061(14)
C3 0.0177(18) 0.0234(19) 0.0165(17) 0.0062(15) -0.0020(14) 0.0021(14)
C4 0.0157(16) 0.0166(16) 0.0117(16) 0.0049(13) -0.0036(13) 0.0014(13)
C5 0.0148(16) 0.0157(16) 0.0110(15) 0.0060(13) -0.0033(12) 0.0026(13)
C6 0.0167(16) 0.0154(16) 0.0116(16) 0.0020(13) -0.0020(13) 0.0018(13)
C7 0.0199(17) 0.0192(17) 0.0155(17) 0.0045(14) 0.0023(13) 0.0013(13)
C8 0.0226(18) 0.029(2) 0.0204(18) 0.0080(15) 0.0081(14) 0.0023(15)
C9 0.027(2) 0.029(2) 0.0177(18) -0.0011(15) 0.0056(15) 0.0058(16)
C10 0.0144(16) 0.0176(16) 0.0136(16) 0.0038(13) 0.0040(13) 0.0008(13)
C11 0.0123(17) 0.0152(17) 0.0163(17) 0.0046(14) 0.0003(13) 0.0031(13)
C12 0.0187(17) 0.0131(16) 0.0132(16) 0.0043(13) 0.0005(13) 0.0012(13)
C13 0.0148(16) 0.0142(16) 0.0117(16) 0.0037(13) 0.0043(13) 0.0008(12)
C14 0.0233(18) 0.0116(16) 0.0126(16) 0.0018(13) -0.0003(13) -0.0005(13)
C15 0.029(2) 0.0166(17) 0.0181(18) 0.0022(14) -0.0005(15) 0.0035(14)
C16 0.043(2) 0.0165(18) 0.0217(19) 0.0058(15) -0.0035(17) 0.0061(16)
C17 0.060(3) 0.0173(18) 0.023(2) 0.0102(16) 0.0026(18) -0.0015(18)
C18 0.039(2) 0.0225(19) 0.0214(19) 0.0061(15) 0.0102(16) -0.0038(16)
C19 0.0260(19) 0.0177(17) 0.0168(17) 0.0031(14) 0.0026(14) -0.0009(14)
C20 0.0156(16) 0.0169(16) 0.0133(16) 0.0076(13) 0.0020(13) 0.0040(13)
C21 0.0161(17) 0.0188(17) 0.0182(17) 0.0053(14) -0.0029(14) 0.0032(13)
C22 0.027(2) 0.0231(19) 0.0190(18) 0.0012(15) -0.0009(15) 0.0090(15)
C23 0.024(2) 0.033(2) 0.028(2) 0.0087(17) 0.0086(16) 0.0150(16)
C24 0.0148(17) 0.031(2) 0.031(2) 0.0135(17) 0.0044(15) 0.0035(14)
C25 0.0207(17) 0.0167(17) 0.0173(17) 0.0058(14) 0.0002(14) 0.0017(13)
C26 0.0161(16) 0.0109(15) 0.0149(16) 0.0001(13) -0.0044(13) -0.0019(12)
C27 0.0163(17) 0.0180(17) 0.0162(17) 0.0021(13) -0.0001(13) -0.0024(13)
C28 0.0239(18) 0.0164(17) 0.0235(19) 0.0098(14) -0.0070(15) -0.0045(14)
C29 0.0239(19) 0.0196(18) 0.029(2) 0.0064(15) -0.0052(15) 0.0071(14)
C30 0.0189(18) 0.031(2) 0.0238(19) 0.0049(16) 0.0036(15) 0.0076(15)
C31 0.0190(17) 0.0206(17) 0.0176(17) 0.0079(14) 0.0003(14) 0.0025(14)
C32 0.0158(16) 0.0189(17) 0.0120(16) 0.0051(13) -0.0018(13) -0.0015(13)
C33 0.0184(17) 0.0200(18) 0.0201(18) 0.0035(14) -0.0008(14) 0.0006(14)
C34 0.0231(19) 0.0191(18) 0.030(2) 0.0032(15) -0.0014(15) -0.0030(14)
C35 0.0163(18) 0.030(2) 0.036(2) 0.0082(17) -0.0004(16) -0.0077(15)
C36 0.0159(17) 0.032(2) 0.0210(18) 0.0056(16) 0.0009(14) 0.0020(15)
C37 0.0217(18) 0.0182(17) 0.0164(17) 0.0044(14) 0.0016(14) 0.0000(14)
C38 0.0299(19) 0.0166(17) 0.0115(16) 0.0060(13) 0.0004(14) 0.0012(14)
C39 0.0269(19) 0.0223(18) 0.0105(16) 0.0053(14) 0.0050(14) 0.0009(14)
C40 0.0286(19) 0.0212(18) 0.0192(18) 0.0037(15) 0.0087(15) 0.0081(15)
C41 0.033(2) 0.0173(18) 0.0236(19) -0.0001(15) 0.0039(16) 0.0043(15)
C42 0.0260(18) 0.0088(15) 0.0159(17) 0.0014(13) -0.0038(14) -0.0047(13)
C43 0.0203(18) 0.0196(17) 0.0175(17) 0.0015(14) -0.0025(14) -0.0060(14)
C44 0.0242(19) 0.0221(18) 0.0194(18) 0.0022(15) -0.0057(14) 0.0009(14)
C45 0.034(2) 0.0227(19) 0.0177(18) 0.0053(15) -0.0057(15) 0.0037(15)
F1 0.0313(12) 0.0342(12) 0.0305(12) -0.0140(10) -0.0008(10) -0.0041(9)
F2 0.0226(11) 0.0208(11) 0.0512(14) 0.0124(10) 0.0006(10) 0.0046(8)
N1 0.0172(14) 0.0158(14) 0.0186(14) 0.0062(12) -0.0057(11) 0.0000(11)
N2 0.0192(15) 0.0194(15) 0.0139(14) 0.0006(11) 0.0009(11) 0.0018(11)
N3 0.0124(13) 0.0125(13) 0.0132(13) 0.0024(11) 0.0009(10) 0.0013(10)
P1 0.0140(4) 0.0133(4) 0.0114(4) 0.0033(3) 0.0016(3) 0.0014(3)
P2 0.0143(4) 0.0131(4) 0.0126(4) 0.0035(3) 0.0011(3) 0.0006(3)
Rh1 0.01588(13) 0.01216(13) 0.01034(13) 0.00247(9) 0.00039(9) 0.00135(9)
B2 0.026(2) 0.029(2) 0.028(2) 0.0106(19) 0.0087(18) 0.0080(18)
F3 0.0520(15) 0.0371(14) 0.0529(15) 0.0168(12) -0.0038(12) -0.0078(11)
F4 0.0302(12) 0.0437(13) 0.0371(13) 0.0126(11) 0.0042(10) 0.0080(10)
F5 0.0320(13) 0.0618(17) 0.0736(18) 0.0394(14) 0.0282(12) 0.0175(12)
F6 0.0425(14) 0.0598(16) 0.0328(13) -0.0061(12) -0.0026(11) 0.0223(12)
C46 0.061 0.066 0.084 -0.013 0.029 -0.024
H46 0.037 0.042 0.063 0.024 -0.001 0.005
H46A 0.045 0.048 0.085 -0.009 0.020 -0.006
Cl1 0.037 0.042 0.063 0.024 -0.001 0.005
Cl2A 0.045 0.048 0.085 -0.009 0.020 -0.006
Cl2B 0.032 0.033 0.060 -0.004 -0.003 -0.002
Cl3 0.053 0.050 0.055 0.027 0.016 0.004
C47 0.041 0.036 0.027 0.003 0.005 0.001

loop_
_atom_type_symbol
_atom_type_description
_atom_type_scat_dispersion_real
_atom_type_scat_dispersion_imag
_atom_type_scat_source
C C 0.0033 0.0016 'International Tables Vol C Tables 4.2.6.8 and 6.1.1.4'
H H 0.0000 0.0000 'International Tables Vol C Tables 4.2.6.8 and 6.1.1.4'
B B 0.0013 0.0007 'International Tables Vol C Tables 4.2.6.8 and 6.1.1.4'
N N 0.0061 0.0033 'International Tables Vol C Tables 4.2.6.8 and 6.1.1.4'
F F 0.0171 0.0103 'International Tables Vol C Tables 4.2.6.8 and 6.1.1.4'
P P 0.1023 0.0942 'International Tables Vol C Tables 4.2.6.8 and 6.1.1.4'
Rh Rh -1.1178 0.9187 'International Tables Vol C Tables 4.2.6.8 and 6.1.1.4'
Cl Cl 0.1484 0.1585 'International Tables Vol C Tables 4.2.6.8 and 6.1.1.4'

loop_
_geom_angle_atom_site_label_1
_geom_angle_atom_site_label_2
_geom_angle_atom_site_label_3
_geom_angle
_geom_angle_site_symmetry_1
_geom_angle_site_symmetry_3
F1 B1 F2 109.4(3) . .
F1 B1 N1 111.0(3) . .
F1 B1 N2 110.7(3) . .
F2 B1 N1 109.9(3) . .
F2 B1 N2 110.5(3) . .
N1 B1 N2 105.3(3) . .
C2 C1 H1 125.3 . .
N1 C1 H1 125.3 . .
N1 C1 C2 109.4(3) . .
C1 C2 H2 126.3 . .
C1 C2 C3 107.4(3) . .
C3 C2 H2 126.3 . .
C2 C3 H3 123(2) . .
C2 C3 C4 108.0(3) . .
C4 C3 H3 129(2) . .
C3 C4 C5 133.6(3) . .
N1 C4 C3 106.5(3) . .
N1 C4 C5 119.8(3) . .
C6 C5 C4 118.7(3) . .
N3 C5 C4 120.6(3) . .
N3 C5 C6 120.7(3) . .
C7 C6 C5 134.5(3) . .
N2 C6 C5 119.0(3) . .
N2 C6 C7 106.3(3) . .
C6 C7 H7 125.8 . .
C8 C7 C6 108.4(3) . .
C8 C7 H7 125.8 . .
C7 C8 H8 126.8 . .
C9 C8 C7 106.4(3) . .
C9 C8 H8 126.8 . .
C8 C9 H9 124.8 . .
N2 C9 C8 110.5(3) . .
N2 C9 H9 124.8 . .
H10A C10 H10B 107.3 . .
C11 C10 H10A 108.1 . .
C11 C10 H10B 108.1 . .
C11 C10 P1 116.8(2) . .
P1 C10 H10A 108.1 . .
P1 C10 H10B 108.1 . .
C10 C11 H11A 111.4(19) . .
C10 C11 H11B 108.2(19) . .
H11A C11 H11B 106(3) . .
N3 C11 C10 114.8(3) . .
N3 C11 H11A 110.2(19) . .
N3 C11 H11B 105.9(19) . .
H12A C12 H12B 107.5 . .
C13 C12 H12A 108.5 . .
C13 C12 H12B 108.5 . .
N3 C12 H12A 108.5 . .
N3 C12 H12B 108.5 . .
N3 C12 C13 115.2(2) . .
C12 C13 H13A 107.6 . .
C12 C13 H13B 107.6 . .
C12 C13 P2 118.8(2) . .
H13A C13 H13B 107.0 . .
P2 C13 H13A 107.6 . .
P2 C13 H13B 107.6 . .
C15 C14 P1 120.3(2) . .
C19 C14 C15 118.4(3) . .
C19 C14 P1 121.1(2) . .
C14 C15 H15 119.5 . .
C16 C15 C14 121.0(3) . .
C16 C15 H15 119.5 . .
C15 C16 H16 120.2 . .
C15 C16 C17 119.7(3) . .
C17 C16 H16 120.2 . .
C16 C17 H17 120.0 . .
C18 C17 C16 119.9(3) . .
C18 C17 H17 120.0 . .
C17 C18 H18 119.7 . .
C17 C18 C19 120.7(3) . .
C19 C18 H18 119.7 . .
C14 C19 H19 119.9 . .
C18 C19 C14 120.2(3) . .
C18 C19 H19 119.9 . .
C21 C20 P1 122.8(2) . .
C25 C20 C21 118.8(3) . .
C25 C20 P1 118.3(2) . .
C20 C21 H21 119.8 . .
C22 C21 C20 120.4(3) . .
C22 C21 H21 119.8 . .
C21 C22 H22 120.0 . .
C21 C22 C23 120.0(3) . .
C23 C22 H22 120.0 . .
C22 C23 H23 119.9 . .
C24 C23 C22 120.2(3) . .
C24 C23 H23 119.9 . .
C23 C24 H24 120.0 . .
C23 C24 C25 119.9(3) . .
C25 C24 H24 120.0 . .
C20 C25 H25 119.7 . .
C24 C25 C20 120.6(3) . .
C24 C25 H25 119.7 . .
C27 C26 P2 120.3(2) . .
C31 C26 C27 119.3(3) . .
C31 C26 P2 120.3(2) . .
C26 C27 H27 120.1 . .
C28 C27 C26 119.9(3) . .
C28 C27 H27 120.1 . .
C27 C28 H28 119.7 . .
C27 C28 C29 120.6(3) . .
C29 C28 H28 119.7 . .
C28 C29 H29 120.0 . .
C28 C29 C30 120.1(3) . .
C30 C29 H29 120.0 . .
C29 C30 H30 120.1 . .
C31 C30 C29 119.8(3) . .
C31 C30 H30 120.1 . .
C26 C31 H31 119.9 . .
C30 C31 C26 120.3(3) . .
C30 C31 H31 119.9 . .
C33 C32 C37 119.1(3) . .
C33 C32 P2 121.8(2) . .
C37 C32 P2 119.1(2) . .
C32 C33 H33 119.8 . .
C34 C33 C32 120.4(3) . .
C34 C33 H33 119.8 . .
C33 C34 H34 119.9 . .
C35 C34 C33 120.2(3) . .
C35 C34 H34 119.9 . .
C34 C35 H35 119.9 . .
C34 C35 C36 120.2(3) . .
C36 C35 H35 119.9 . .
C35 C36 H36 120.1 . .
C35 C36 C37 119.9(3) . .
C37 C36 H36 120.1 . .
C32 C37 H37 119.9 . .
C36 C37 C32 120.2(3) . .
C36 C37 H37 119.9 . .
C39 C38 H38 114.1 . .
C39 C38 C45 124.5(3) . .
C39 C38 Rh1 69.69(18) . .
C45 C38 H38 114.1 . .
C45 C38 Rh1 112.2(2) . .
Rh1 C38 H38 114.1 . .
C38 C39 H39 114.0 . .
C38 C39 C40 125.5(3) . .
C38 C39 Rh1 74.53(18) . .
C40 C39 H39 114.0 . .
C40 C39 Rh1 107.3(2) . .
Rh1 C39 H39 114.0 . .
C39 C40 H40A 108.7 . .
C39 C40 H40B 108.7 . .
C39 C40 C41 114.2(3) . .
H40A C40 H40B 107.6 . .
C41 C40 H40A 108.7 . .
C41 C40 H40B 108.7 . .
C40 C41 H41A 108.7 . .
C40 C41 H41B 108.7 . .
H41A C41 H41B 107.6 . .
C42 C41 C40 114.1(3) . .
C42 C41 H41A 108.7 . .
C42 C41 H41B 108.7 . .
C41 C42 H42 113.7 . .
C41 C42 Rh1 110.4(2) . .
C43 C42 C41 126.2(3) . .
C43 C42 H42 113.7 . .
C43 C42 Rh1 70.90(18) . .
Rh1 C42 H42 113.7 . .
C42 C43 H43 113.6 . .
C42 C43 C44 127.3(3) . .
C42 C43 Rh1 72.94(18) . .
C44 C43 H43 113.6 . .
C44 C43 Rh1 107.4(2) . .
Rh1 C43 H43 113.6 . .
C43 C44 H44A 108.8 . .
C43 C44 H44B 108.8 . .
C43 C44 C45 113.7(3) . .
H44A C44 H44B 107.7 . .
C45 C44 H44A 108.8 . .
C45 C44 H44B 108.8 . .
C38 C45 H45A 109.6 . .
C38 C45 H45B 109.6 . .
C44 C45 C38 110.4(3) . .
C44 C45 H45A 109.6 . .
C44 C45 H45B 109.6 . .
H45A C45 H45B 108.1 . .
C1 N1 B1 124.1(3) . .
C1 N1 C4 108.7(3) . .
C4 N1 B1 127.2(3) . .
C6 N2 B1 127.9(3) . .
C9 N2 B1 122.6(3) . .
C9 N2 C6 108.3(3) . .
C5 N3 C11 124.6(3) . .
C5 N3 C12 123.1(2) . .
C12 N3 C11 112.0(2) . .
C10 P1 C14 99.04(14) . .
C10 P1 Rh1 118.73(10) . .
C14 P1 Rh1 116.37(10) . .
C20 P1 C10 108.95(14) . .
C20 P1 C14 101.60(14) . .
C20 P1 Rh1 110.39(10) . .
C13 P2 Rh1 125.46(10) . .
C26 P2 C13 102.88(14) . .
C26 P2 C32 102.14(14) . .
C26 P2 Rh1 112.06(10) . .
C32 P2 C13 98.91(14) . .
C32 P2 Rh1 112.38(10) . .
C38 Rh1 P1 90.81(8) . .
C38 Rh1 P2 170.66(9) . .
C39 Rh1 C38 35.78(12) . .
C39 Rh1 C42 80.60(12) . .
C39 Rh1 C43 94.97(12) . .
C39 Rh1 P1 92.22(9) . .
C39 Rh1 P2 148.89(9) . .
C42 Rh1 C38 85.81(12) . .
C42 Rh1 P1 171.68(9) . .
C42 Rh1 P2 87.71(8) . .
C43 Rh1 C38 78.60(12) . .
C43 Rh1 C42 36.16(12) . .
C43 Rh1 P1 150.08(9) . .
C43 Rh1 P2 92.21(9) . .
P1 Rh1 P2 96.48(3) . .
F3 B2 F4 108.8(3) . .
F3 B2 F5 109.2(3) . .
F3 B2 F6 111.7(3) . .
F5 B2 F4 109.4(3) . .
F6 B2 F4 109.0(3) . .
F6 B2 F5 108.6(3) . .
H46 C46 H46A 85.4 . .
Cl1 C46 H46 108.4 . .
Cl1 C46 H46A 107.4 . .
Cl1 C46 Cl2B 117.5 . .
Cl2A C46 H46 108.4 . .
Cl2A C46 H46A 128.7 . .
Cl2A C46 Cl1 113.7 . .
Cl2A C46 Cl2B 24.9 . .
Cl2B C46 H46 124.5 . .
Cl2B C46 H46A 107.4 . .
C47 Cl3 C47 64.1 . 2_675
Cl3 C47 Cl3 115.9 . 2_675
Cl3 C47 H47A 110.5 2_675 .
Cl3 C47 H47A 103.7 . .
Cl3 C47 H47B 108.5 . .
Cl3 C47 H47B 109.1 2_675 .
H47A C47 H47B 108.9 . .

loop_
_geom_bond_atom_site_label_1
_geom_bond_atom_site_label_2
_geom_bond_distance
_geom_bond_site_symmetry_2
B1 F1 1.375(4) .
B1 F2 1.394(4) .
B1 N1 1.532(5) .
B1 N2 1.533(5) .
C1 H1 0.9500 .
C1 C2 1.378(5) .
C1 N1 1.352(4) .
C2 H2 0.9500 .
C2 C3 1.386(5) .
C3 H3 0.86(4) .
C3 C4 1.403(5) .
C4 C5 1.451(4) .
C4 N1 1.395(4) .
C5 C6 1.445(4) .
C5 N3 1.345(4) .
C6 C7 1.407(4) .
C6 N2 1.392(4) .
C7 H7 0.9500 .
C7 C8 1.383(5) .
C8 H8 0.9500 .
C8 C9 1.377(5) .
C9 H9 0.9500 .
C9 N2 1.343(4) .
C10 H10A 0.9900 .
C10 H10B 0.9900 .
C10 C11 1.524(4) .
C10 P1 1.835(3) .
C11 H11A 0.96(3) .
C11 H11B 0.97(3) .
C11 N3 1.475(4) .
C12 H12A 0.9900 .
C12 H12B 0.9900 .
C12 C13 1.539(4) .
C12 N3 1.475(4) .
C13 H13A 0.9900 .
C13 H13B 0.9900 .
C13 P2 1.860(3) .
C14 C15 1.395(5) .
C14 C19 1.390(4) .
C14 P1 1.840(3) .
C15 H15 0.9500 .
C15 C16 1.380(5) .
C16 H16 0.9500 .
C16 C17 1.387(5) .
C17 H17 0.9500 .
C17 C18 1.368(5) .
C18 H18 0.9500 .
C18 C19 1.387(5) .
C19 H19 0.9500 .
C20 C21 1.397(4) .
C20 C25 1.395(4) .
C20 P1 1.822(3) .
C21 H21 0.9500 .
C21 C22 1.377(5) .
C22 H22 0.9500 .
C22 C23 1.392(5) .
C23 H23 0.9500 .
C23 C24 1.377(5) .
C24 H24 0.9500 .
C24 C25 1.382(5) .
C25 H25 0.9500 .
C26 C27 1.402(4) .
C26 C31 1.388(4) .
C26 P2 1.827(3) .
C27 H27 0.9500 .
C27 C28 1.375(5) .
C28 H28 0.9500 .
C28 C29 1.379(5) .
C29 H29 0.9500 .
C29 C30 1.386(5) .
C30 H30 0.9500 .
C30 C31 1.386(5) .
C31 H31 0.9500 .
C32 C33 1.394(4) .
C32 C37 1.396(4) .
C32 P2 1.842(3) .
C33 H33 0.9500 .
C33 C34 1.382(5) .
C34 H34 0.9500 .
C34 C35 1.381(5) .
C35 H35 0.9500 .
C35 C36 1.387(5) .
C36 H36 0.9500 .
C36 C37 1.387(5) .
C37 H37 0.9500 .
C38 H38 1.0000 .
C38 C39 1.374(5) .
C38 C45 1.519(5) .
C38 Rh1 2.265(3) .
C39 H39 1.0000 .
C39 C40 1.499(4) .
C39 Rh1 2.204(3) .
C40 H40A 0.9900 .
C40 H40B 0.9900 .
C40 C41 1.536(5) .
C41 H41A 0.9900 .
C41 H41B 0.9900 .
C41 C42 1.510(5) .
C42 H42 1.0000 .
C42 C43 1.385(5) .
C42 Rh1 2.244(3) .
C43 H43 1.0000 .
C43 C44 1.505(5) .
C43 Rh1 2.218(3) .
C44 H44A 0.9900 .
C44 H44B 0.9900 .
C44 C45 1.512(5) .
C45 H45A 0.9900 .
C45 H45B 0.9900 .
P1 Rh1 2.3124(8) .
P2 Rh1 2.3500(8) .
B2 F3 1.375(5) .
B2 F4 1.399(5) .
B2 F5 1.383(5) .
B2 F6 1.382(5) .
C46 H46 0.9900 .
C46 H46A 0.9900 .
C46 Cl1 1.7513 .
C46 Cl2A 1.6316 .
C46 Cl2B 1.7672 .
Cl3 C47 1.6428 .
Cl3 C47 1.7742 2_675
C47 Cl3 1.7742 2_675
C47 H47A 0.8900 .
C47 H47B 0.9265 .

loop_
_geom_torsion_atom_site_label_1
_geom_torsion_atom_site_label_2
_geom_torsion_atom_site_label_3
_geom_torsion_atom_site_label_4
_geom_torsion
_geom_torsion_site_symmetry_1
_geom_torsion_site_symmetry_4
C1 C2 C3 C4 -0.2(4) . .
C2 C1 N1 B1 -179.7(3) . .
C2 C1 N1 C4 0.3(3) . .
C2 C3 C4 C5 176.4(3) . .
C2 C3 C4 N1 0.4(3) . .
C3 C4 C5 C6 -168.4(3) . .
C3 C4 C5 N3 11.9(5) . .
C3 C4 N1 B1 179.6(3) . .
C3 C4 N1 C1 -0.4(3) . .
C4 C5 C6 C7 -179.6(3) . .
C4 C5 C6 N2 -4.7(4) . .
C4 C5 N3 C11 17.2(4) . .
C4 C5 N3 C12 -156.5(3) . .
C5 C4 N1 B1 2.9(5) . .
C5 C4 N1 C1 -177.1(3) . .
C5 C6 C7 C8 175.9(3) . .
C5 C6 N2 B1 -8.5(5) . .
C5 C6 N2 C9 -176.4(3) . .
C6 C5 N3 C11 -162.5(3) . .
C6 C5 N3 C12 23.8(4) . .
C6 C7 C8 C9 -0.6(4) . .
C7 C6 N2 B1 167.7(3) . .
C7 C6 N2 C9 -0.2(3) . .
C7 C8 C9 N2 0.5(4) . .
C8 C9 N2 B1 -168.9(3) . .
C8 C9 N2 C6 -0.2(4) . .
C10 C11 N3 C5 55.7(4) . .
C10 C11 N3 C12 -129.9(3) . .
C10 P1 Rh1 C38 121.30(14) . .
C10 P1 Rh1 C39 85.53(14) . .
C10 P1 Rh1 C42 55.4(6) . .
C10 P1 Rh1 C43 -170.5(2) . .
C10 P1 Rh1 P2 -64.55(12) . .
C11 C10 P1 C14 176.5(2) . .
C11 C10 P1 C20 -77.8(3) . .
C11 C10 P1 Rh1 49.6(3) . .
C12 C13 P2 C26 -42.0(3) . .
C12 C13 P2 C32 -146.7(2) . .
C12 C13 P2 Rh1 87.5(2) . .
C13 C12 N3 C5 -102.9(3) . .
C13 C12 N3 C11 82.7(3) . .
C13 P2 Rh1 C38 126.1(5) . .
C13 P2 Rh1 C39 -120.3(2) . .
C13 P2 Rh1 C42 172.20(15) . .
C13 P2 Rh1 C43 136.31(15) . .
C13 P2 Rh1 P1 -15.01(12) . .
C14 C15 C16 C17 1.1(5) . .
C14 P1 Rh1 C38 3.15(14) . .
C14 P1 Rh1 C39 -32.62(15) . .
C14 P1 Rh1 C42 -62.8(6) . .
C14 P1 Rh1 C43 71.3(2) . .
C14 P1 Rh1 P2 177.30(12) . .
C15 C14 C19 C18 0.5(5) . .
C15 C14 P1 C10 139.3(3) . .
C15 C14 P1 C20 27.7(3) . .
C15 C14 P1 Rh1 -92.2(3) . .
C15 C16 C17 C18 1.0(5) . .
C16 C17 C18 C19 -2.4(5) . .
C17 C18 C19 C14 1.6(5) . .
C19 C14 C15 C16 -1.8(5) . .
C19 C14 P1 C10 -45.5(3) . .
C19 C14 P1 C20 -157.1(3) . .
C19 C14 P1 Rh1 83.0(3) . .
C20 C21 C22 C23 0.7(5) . .
C20 P1 Rh1 C38 -111.92(13) . .
C20 P1 Rh1 C39 -147.68(14) . .
C20 P1 Rh1 C42 -177.8(6) . .
C20 P1 Rh1 C43 -43.7(2) . .
C20 P1 Rh1 P2 62.24(11) . .
C21 C20 C25 C24 1.7(5) . .
C21 C20 P1 C10 -35.2(3) . .
C21 C20 P1 C14 68.7(3) . .
C21 C20 P1 Rh1 -167.3(2) . .
C21 C22 C23 C24 1.2(5) . .
C22 C23 C24 C25 -1.5(5) . .
C23 C24 C25 C20 0.1(5) . .
C25 C20 C21 C22 -2.1(5) . .
C25 C20 P1 C10 147.9(2) . .
C25 C20 P1 C14 -108.2(3) . .
C25 C20 P1 Rh1 15.8(3) . .
C26 C27 C28 C29 0.3(5) . .
C26 P2 Rh1 C38 -108.2(5) . .
C26 P2 Rh1 C39 5.4(2) . .
C26 P2 Rh1 C42 -62.08(13) . .
C26 P2 Rh1 C43 -97.97(14) . .
C26 P2 Rh1 P1 110.72(11) . .
C27 C26 C31 C30 -1.8(5) . .
C27 C26 P2 C13 -51.0(3) . .
C27 C26 P2 C32 51.2(3) . .
C27 C26 P2 Rh1 171.7(2) . .
C27 C28 C29 C30 -2.2(5) . .
C28 C29 C30 C31 2.2(5) . .
C29 C30 C31 C26 -0.2(5) . .
C31 C26 C27 C28 1.7(4) . .
C31 C26 P2 C13 131.2(3) . .
C31 C26 P2 C32 -126.6(3) . .
C31 C26 P2 Rh1 -6.1(3) . .
C32 C33 C34 C35 -0.6(5) . .
C32 P2 Rh1 C38 6.2(6) . .
C32 P2 Rh1 C39 119.8(2) . .
C32 P2 Rh1 C42 52.26(14) . .
C32 P2 Rh1 C43 16.37(14) . .
C32 P2 Rh1 P1 -134.94(11) . .
C33 C32 C37 C36 -0.8(5) . .
C33 C32 P2 C13 127.0(3) . .
C33 C32 P2 C26 21.7(3) . .
C33 C32 P2 Rh1 -98.6(3) . .
C33 C34 C35 C36 -0.4(5) . .
C34 C35 C36 C37 0.7(5) . .
C35 C36 C37 C32 -0.2(5) . .
C37 C32 C33 C34 1.2(5) . .
C37 C32 P2 C13 -56.0(3) . .
C37 C32 P2 C26 -161.3(2) . .
C37 C32 P2 Rh1 78.4(3) . .
C38 C39 C40 C41 42.4(5) . .
C38 C39 Rh1 C42 -95.9(2) . .
C38 C39 Rh1 C43 -62.6(2) . .
C38 C39 Rh1 P1 88.31(18) . .
C38 C39 Rh1 P2 -165.27(15) . .
C39 C38 C45 C44 -98.2(4) . .
C39 C38 Rh1 C42 79.7(2) . .
C39 C38 Rh1 C43 115.5(2) . .
C39 C38 Rh1 P1 -92.67(19) . .
C39 C38 Rh1 P2 125.9(5) . .
C39 C40 C41 C42 33.6(4) . .
C40 C39 Rh1 C38 123.1(3) . .
C40 C39 Rh1 C42 27.1(2) . .
C40 C39 Rh1 C43 60.4(2) . .
C40 C39 Rh1 P1 -148.6(2) . .
C40 C39 Rh1 P2 -42.2(3) . .
C40 C41 C42 C43 -89.1(4) . .
C40 C41 C42 Rh1 -8.4(4) . .
C41 C42 C43 C44 2.6(5) . .
C41 C42 C43 Rh1 101.8(3) . .
C41 C42 Rh1 C38 -46.1(2) . .
C41 C42 Rh1 C39 -10.5(2) . .
C41 C42 Rh1 C43 -122.5(3) . .
C41 C42 Rh1 P1 20.1(8) . .
C41 C42 Rh1 P2 140.6(2) . .
C42 C43 C44 C45 35.3(5) . .
C42 C43 Rh1 C38 -98.6(2) . .
C42 C43 Rh1 C39 -66.6(2) . .
C42 C43 Rh1 P1 -169.86(15) . .
C42 C43 Rh1 P2 83.08(18) . .
C43 C42 Rh1 C38 76.4(2) . .
C43 C42 Rh1 C39 112.0(2) . .
C43 C42 Rh1 P1 142.6(5) . .
C43 C42 Rh1 P2 -96.90(18) . .
C43 C44 C45 C38 43.4(4) . .
C44 C43 Rh1 C38 26.0(2) . .
C44 C43 Rh1 C39 58.0(2) . .
C44 C43 Rh1 C42 124.6(3) . .
C44 C43 Rh1 P1 -45.2(3) . .
C44 C43 Rh1 P2 -152.3(2) . .
C45 C38 C39 C40 3.1(5) . .
C45 C38 C39 Rh1 103.6(3) . .
C45 C38 Rh1 C39 -120.0(3) . .
C45 C38 Rh1 C42 -40.3(2) . .
C45 C38 Rh1 C43 -4.5(2) . .
C45 C38 Rh1 P1 147.3(2) . .
C45 C38 Rh1 P2 5.9(7) . .
F1 B1 N1 C1 47.2(4) . .
F1 B1 N1 C4 -132.8(3) . .
F1 B1 N2 C6 136.0(3) . .
F1 B1 N2 C9 -57.6(4) . .
F2 B1 N1 C1 -74.0(4) . .
F2 B1 N1 C4 106.0(3) . .
F2 B1 N2 C6 -102.6(4) . .
F2 B1 N2 C9 63.8(4) . .
N1 B1 N2 C6 16.0(4) . .
N1 B1 N2 C9 -177.6(3) . .
N1 C1 C2 C3 -0.1(4) . .
N1 C4 C5 C6 7.3(4) . .
N1 C4 C5 N3 -172.5(3) . .
N2 B1 N1 C1 167.0(3) . .
N2 B1 N1 C4 -13.0(4) . .
N2 C6 C7 C8 0.5(4) . .
N3 C5 C6 C7 0.1(5) . .
N3 C5 C6 N2 175.1(3) . .
N3 C12 C13 P2 -83.7(3) . .
P1 C10 C11 N3 71.4(3) . .
P1 C14 C15 C16 173.5(3) . .
P1 C14 C19 C18 -174.8(2) . .
P1 C20 C21 C22 -179.0(2) . .
P1 C20 C25 C24 178.8(2) . .
P2 C26 C27 C28 -176.1(2) . .
P2 C26 C31 C30 176.0(3) . .
P2 C32 C33 C34 178.2(3) . .
P2 C32 C37 C36 -177.9(2) . .
Rh1 C38 C39 C40 -100.5(3) . .
Rh1 C38 C45 C44 -18.2(3) . .
Rh1 C39 C40 C41 -40.7(3) . .
Rh1 C42 C43 C44 -99.2(3) . .
Rh1 C43 C44 C45 -46.2(3) . .
C47 Cl3 C47 Cl3 0.0 2_675 2_675
